data_2233088
loop_
_publ_author_name
'Tuncer, H\"ulya'
'G\"org\"ul\"u, Ahmet Orhan'
'H\"okelek, Tuncer'

_publ_section_title
;
 4-(Furan-2-ylmethoxy)benzene-1,2-dicarbonitrile
;
_journal_coeditor_code BQ2327
_journal_issue 1
_journal_name_full 'Acta Crystallographica Section E'
_journal_page_first o153
_journal_paper_doi 10.1107/S1600536811053669
_journal_volume 68
_journal_year 2012
_chemical_formula_iupac 'C13 H8 N2 O2'
_chemical_formula_moiety 'C13 H8 N2 O2'
_chemical_formula_sum 'C13 H8 N2 O2'
_chemical_formula_weight 224.21
_chemical_name_systematic
;
4-(Furan-2-ylmethoxy)benzene-1,2-dicarbonitrile
;
_space_group_IT_number 19
_symmetry_cell_setting orthorhombic
_symmetry_space_group_name_Hall 'P 2ac 2ab'
_symmetry_space_group_name_H-M 'P 21 21 21'
_atom_sites_solution_hydrogens geom
_atom_sites_solution_primary direct
_atom_sites_solution_secondary difmap
_audit_creation_method SHELXL-97
_cell_angle_alpha 90.00
_cell_angle_beta 90.00
_cell_angle_gamma 90.00
_cell_formula_units_Z 4
_cell_length_a 3.9681(2)
_cell_length_b 14.3029(3)
_cell_length_c 19.2100(5)
_cell_measurement_reflns_used 1088
_cell_measurement_temperature 100(2)
_cell_measurement_theta_max 23.27
_cell_measurement_theta_min 3.04
_cell_volume 1090.27(7)
_computing_cell_refinement 'SAINT (Bruker, 2007)'
_computing_data_collection 'APEX2 (Bruker, 2007)'
_computing_data_reduction 'SAINT (Bruker, 2007)'
_computing_molecular_graphics 'ORTEP-3 for Windows (Farrugia, 1997)'
_computing_publication_material 'WinGX (Farrugia, 1999) and PLATON (Spek, 2009)'
_computing_structure_refinement 'SHELXL97 (Sheldrick, 2008)'
_computing_structure_solution 'SHELXS97 (Sheldrick, 2008)'
_diffrn_ambient_temperature 100(2)
_diffrn_measured_fraction_theta_full 0.983
_diffrn_measured_fraction_theta_max 0.983
_diffrn_measurement_device_type 'Bruker Kappa APEXII CCD area-detector'
_diffrn_measurement_method '\f and \w scans'
_diffrn_radiation_monochromator graphite
_diffrn_radiation_source 'fine-focus sealed tube'
_diffrn_radiation_type MoK\a
_diffrn_radiation_wavelength 0.71073
_diffrn_reflns_av_R_equivalents 0.0470
_diffrn_reflns_av_sigmaI/netI 0.0797
_diffrn_reflns_limit_h_max 5
_diffrn_reflns_limit_h_min -4
_diffrn_reflns_limit_k_max 18
_diffrn_reflns_limit_k_min -18
_diffrn_reflns_limit_l_max 24
_diffrn_reflns_limit_l_min -21
_diffrn_reflns_number 6208
_diffrn_reflns_theta_full 28.22
_diffrn_reflns_theta_max 28.22
_diffrn_reflns_theta_min 2.12
_exptl_absorpt_coefficient_mu 0.095
_exptl_absorpt_correction_T_max 0.9943
_exptl_absorpt_correction_T_min 0.9859
_exptl_absorpt_correction_type multi-scan
_exptl_absorpt_process_details '(SADABS; Bruker, 2007)'
_exptl_crystal_colour colorless
_exptl_crystal_density_diffrn 1.366
_exptl_crystal_density_method 'not measured'
_exptl_crystal_description rod-shaped
_exptl_crystal_F_000 464
_exptl_crystal_size_max 0.15
_exptl_crystal_size_mid 0.08
_exptl_crystal_size_min 0.06
_refine_diff_density_max 0.209
_refine_diff_density_min -0.229
_refine_ls_extinction_method none
_refine_ls_goodness_of_fit_ref 1.056
_refine_ls_hydrogen_treatment constr
_refine_ls_matrix_type full
_refine_ls_number_parameters 154
_refine_ls_number_reflns 2615
_refine_ls_number_restraints 0
_refine_ls_restrained_S_all 1.056
_refine_ls_R_factor_all 0.0937
_refine_ls_R_factor_gt 0.0480
_refine_ls_shift/su_max 0.000
_refine_ls_shift/su_mean 0.000
_refine_ls_structure_factor_coef Fsqd
_refine_ls_weighting_details 'calc w=1/[\s^2^(Fo^2^)+(0.0634P)^2^] where P=(Fo^2^+2Fc^2^)/3'
_refine_ls_weighting_scheme calc
_refine_ls_wR_factor_gt 0.1006
_refine_ls_wR_factor_ref 0.1413
_reflns_number_gt 1709
_reflns_number_total 2615
_reflns_threshold_expression I>2\s(I)
_cod_data_source_file bq2327.cif
_cod_data_source_block I
_cod_database_code 2233088
_cod_database_fobs_code 2233088

loop_
_symmetry_equiv_pos_as_xyz
'x, y, z'
'x+1/2, -y+1/2, -z'
'-x, y+1/2, -z+1/2'
'-x+1/2, -y, z+1/2'

loop_
_atom_site_type_symbol
_atom_site_label
_atom_site_fract_x
_atom_site_fract_y
_atom_site_fract_z
_atom_site_U_iso_or_equiv
_atom_site_adp_type
_atom_site_calc_flag
_atom_site_refinement_flags
_atom_site_occupancy
_atom_site_symmetry_multiplicity
O O1 -0.0385(5) 0.13224(11) 0.56836(9) 0.0273(5) Uani d . 1 1
O O2 0.0884(5) -0.01570(12) 0.46812(10) 0.0298(5) Uani d . 1 1
N N1 0.3842(7) 0.51178(17) 0.75462(12) 0.0422(7) Uani d . 1 1
N N2 0.6574(7) 0.26606(17) 0.82143(14) 0.0400(7) Uani d . 1 1
C C1 -0.0302(8) -0.09143(17) 0.43144(15) 0.0309(7) Uani d . 1 1
H H1 0.0059 -0.1016 0.3831 0.037 Uiso calc R 1 1
C C2 -0.2035(8) -0.14879(19) 0.47319(15) 0.0311(7) Uani d . 1 1
H H2 -0.3107 -0.2056 0.4602 0.037 Uiso calc R 1 1
C C3 -0.1961(8) -0.10832(18) 0.54078(15) 0.0303(7) Uani d . 1 1
H H3 -0.2976 -0.1328 0.5817 0.036 Uiso calc R 1 1
C C4 -0.0165(7) -0.02822(17) 0.53552(14) 0.0236(6) Uani d . 1 1
C C5 0.0991(8) 0.04146(16) 0.58672(14) 0.0269(6) Uani d . 1 1
H H5A 0.0227 0.0235 0.6339 0.032 Uiso calc R 1 1
H H5B 0.3483 0.0443 0.5868 0.032 Uiso calc R 1 1
C C6 0.0587(7) 0.20592(17) 0.60840(14) 0.0230(6) Uani d . 1 1
C C7 0.2357(7) 0.19683(18) 0.67054(14) 0.0236(6) Uani d . 1 1
H H7 0.2995 0.1369 0.6873 0.028 Uiso calc R 1 1
C C8 0.3172(7) 0.27691(18) 0.70750(14) 0.0234(6) Uani d . 1 1
C C9 0.2258(7) 0.36548(18) 0.68341(13) 0.0239(6) Uani d . 1 1
C C10 0.0516(7) 0.37317(18) 0.62082(13) 0.0264(6) Uani d . 1 1
H H10 -0.0107 0.4331 0.6037 0.032 Uiso calc R 1 1
C C11 -0.0306(7) 0.29413(17) 0.58357(14) 0.0262(6) Uani d . 1 1
H H11 -0.1487 0.2997 0.5408 0.031 Uiso calc R 1 1
C C12 0.5042(8) 0.26926(18) 0.77133(15) 0.0272(7) Uani d . 1 1
C C13 0.3132(8) 0.4472(2) 0.72251(15) 0.0303(7) Uani d . 1 1

loop_
_atom_site_aniso_label
_atom_site_aniso_U_11
_atom_site_aniso_U_22
_atom_site_aniso_U_33
_atom_site_aniso_U_12
_atom_site_aniso_U_13
_atom_site_aniso_U_23
O1 0.0331(11) 0.0226(9) 0.0264(10) 0.0029(9) -0.0048(9) -0.0034(8)
O2 0.0384(12) 0.0241(9) 0.0268(10) -0.0047(9) 0.0026(10) -0.0003(8)
N1 0.0552(19) 0.0336(13) 0.0378(16) -0.0074(14) -0.0024(14) -0.0029(13)
N2 0.0422(16) 0.0472(16) 0.0304(16) 0.0012(13) -0.0040(14) 0.0020(13)
C1 0.0389(18) 0.0255(14) 0.0282(16) -0.0005(14) -0.0043(15) -0.0053(12)
C2 0.0318(17) 0.0240(14) 0.0374(18) -0.0012(13) -0.0028(14) -0.0039(13)
C3 0.0314(16) 0.0274(14) 0.0321(17) -0.0040(13) 0.0049(14) 0.0055(13)
C4 0.0241(14) 0.0261(13) 0.0206(14) 0.0008(13) 0.0029(12) 0.0018(11)
C5 0.0299(16) 0.0225(13) 0.0282(15) 0.0041(12) -0.0014(13) 0.0017(12)
C6 0.0220(14) 0.0243(13) 0.0228(14) -0.0008(12) 0.0024(11) -0.0032(11)
C7 0.0236(14) 0.0241(13) 0.0231(15) -0.0008(12) 0.0011(12) 0.0041(11)
C8 0.0221(14) 0.0289(15) 0.0194(14) -0.0014(12) 0.0015(12) 0.0010(12)
C9 0.0258(15) 0.0245(13) 0.0216(15) -0.0023(12) 0.0041(12) -0.0023(12)
C10 0.0276(16) 0.0250(13) 0.0267(15) 0.0026(13) 0.0019(13) 0.0030(12)
C11 0.0227(14) 0.0323(14) 0.0237(14) 0.0011(13) -0.0015(13) 0.0028(12)
C12 0.0299(16) 0.0277(15) 0.0239(16) -0.0015(13) -0.0016(14) -0.0007(12)
C13 0.0358(17) 0.0275(15) 0.0277(17) 0.0004(14) 0.0001(14) 0.0002(13)

loop_
_atom_type_symbol
_atom_type_description
_atom_type_scat_dispersion_real
_atom_type_scat_dispersion_imag
_atom_type_scat_source
C C 0.0033 0.0016 'International Tables Vol C Tables 4.2.6.8 and 6.1.1.4'
H H 0.0000 0.0000 'International Tables Vol C Tables 4.2.6.8 and 6.1.1.4'
N N 0.0061 0.0033 'International Tables Vol C Tables 4.2.6.8 and 6.1.1.4'
O O 0.0106 0.0060 'International Tables Vol C Tables 4.2.6.8 and 6.1.1.4'

loop_
_geom_angle_atom_site_label_1
_geom_angle_atom_site_label_2
_geom_angle_atom_site_label_3
_geom_angle
C6 O1 C5 116.7(2)
C4 O2 C1 106.1(2)
O2 C1 H1 124.7
C2 C1 O2 110.6(2)
C2 C1 H1 124.7
C1 C2 C3 106.7(2)
C1 C2 H2 126.7
C3 C2 H2 126.7
C2 C3 H3 126.6
C4 C3 C2 106.7(3)
C4 C3 H3 126.6
O2 C4 C5 116.6(2)
C3 C4 O2 109.9(2)
C3 C4 C5 133.4(2)
O1 C5 C4 109.0(2)
O1 C5 H5A 109.9
O1 C5 H5B 109.9
C4 C5 H5A 109.9
C4 C5 H5B 109.9
H5A C5 H5B 108.3
O1 C6 C7 123.8(2)
O1 C6 C11 115.8(2)
C7 C6 C11 120.4(2)
C6 C7 H7 120.6
C8 C7 C6 118.7(2)
C8 C7 H7 120.6
C7 C8 C9 121.3(2)
C7 C8 C12 119.6(2)
C9 C8 C12 119.1(2)
C8 C9 C13 120.2(2)
C10 C9 C8 119.1(2)
C10 C9 C13 120.6(2)
C9 C10 H10 119.9
C11 C10 C9 120.1(2)
C11 C10 H10 119.9
C6 C11 H11 119.8
C10 C11 C6 120.3(2)
C10 C11 H11 119.8
N2 C12 C8 177.7(3)
N1 C13 C9 179.0(3)

loop_
_geom_bond_atom_site_label_1
_geom_bond_atom_site_label_2
_geom_bond_distance
O1 C5 1.452(3)
O1 C6 1.360(3)
O2 C1 1.375(3)
O2 C4 1.372(3)
N1 C13 1.146(3)
N2 C12 1.139(4)
C1 H1 0.9500
C2 C1 1.338(4)
C2 H2 0.9500
C3 C2 1.422(4)
C3 H3 0.9500
C4 C3 1.353(4)
C5 C4 1.473(4)
C5 H5A 0.9900
C5 H5B 0.9900
C6 C7 1.391(4)
C7 H7 0.9500
C8 C7 1.386(4)
C8 C12 1.437(4)
C9 C8 1.397(4)
C9 C10 1.391(4)
C10 C11 1.377(3)
C10 H10 0.9500
C11 C6 1.395(3)
C11 H11 0.9500
C13 C9 1.432(4)

loop_
_geom_hbond_atom_site_label_D
_geom_hbond_atom_site_label_H
_geom_hbond_atom_site_label_A
_geom_hbond_site_symmetry_A
_geom_hbond_distance_DH
_geom_hbond_distance_HA
_geom_hbond_distance_DA
_geom_hbond_angle_DHA
_geom_hbond_publ_flag
C7 H7 N1 3_646 0.95 2.45 3.369(4) 162 yes
C10 H10 O2 2_456 0.95 2.42 3.233(3) 144 yes

loop_
_geom_torsion_atom_site_label_1
_geom_torsion_atom_site_label_2
_geom_torsion_atom_site_label_3
_geom_torsion_atom_site_label_4
_geom_torsion
C8 C9 C10 C11 0.4(4)
C13 C9 C10 C11 179.9(3)
C9 C10 C11 C6 0.3(4)
C5 O1 C6 C7 -10.1(4)
C5 O1 C6 C11 170.0(2)
C10 C11 C6 O1 179.0(3)
C10 C11 C6 C7 -0.9(4)
C6 O1 C5 C4 -176.6(2)
C1 O2 C4 C3 -0.4(3)
C1 O2 C4 C5 176.1(2)
O1 C5 C4 C3 -121.0(3)
O1 C5 C4 O2 63.5(3)
O2 C4 C3 C2 0.3(3)
C5 C4 C3 C2 -175.4(3)
C4 C3 C2 C1 -0.1(3)
C3 C2 C1 O2 -0.2(3)
C4 O2 C1 C2 0.4(3)
C10 C9 C8 C7 -0.5(4)
C13 C9 C8 C7 -179.9(3)
C10 C9 C8 C12 178.5(3)
C13 C9 C8 C12 -1.0(4)
C9 C8 C7 C6 -0.2(4)
C12 C8 C7 C6 -179.1(2)
O1 C6 C7 C8 -179.1(3)
C11 C6 C7 C8 0.8(4)

loop_
_cod_related_entry_id
_cod_related_entry_database
_cod_related_entry_code
1 ChemSpider 30657304
